data_4122844
loop_
_publ_author_name
'Quan, Yangjian'
'Xie, Zuowei'

_publ_section_title
;
 Iridium Catalyzed Regioselective Cage Boron Alkenylation of o-Carboranes
 via Direct Cage B-H Activation.
;
_journal_issue 44
_journal_name_full 'Journal of the American Chemical Society'
_journal_page_first 15513
_journal_page_last 15516
_journal_paper_doi 10.1021/ja509557j
_journal_volume 136
_journal_year 2014
_chemical_formula_sum 'C13 H20 B10 O2'
_chemical_formula_weight 316.39
_chemical_name_systematic
; 
 ? 
;
_space_group_IT_number 2
_symmetry_cell_setting triclinic
_symmetry_space_group_name_Hall '-P 1'
_symmetry_space_group_name_H-M 'P -1'
_atom_sites_solution_hydrogens geom
_atom_sites_solution_primary direct
_atom_sites_solution_secondary difmap
_audit_creation_method SHELXL-97
_cell_angle_alpha 69.3760(10)
_cell_angle_beta 75.6860(10)
_cell_angle_gamma 78.9450(10)
_cell_formula_units_Z 2
_cell_length_a 6.6623(4)
_cell_length_b 11.3564(7)
_cell_length_c 12.8542(8)
_cell_measurement_reflns_used 81
_cell_measurement_temperature 296(2)
_cell_measurement_theta_max 15
_cell_measurement_theta_min 15
_cell_volume 876.07(9)
_computing_cell_refinement 'BRUKER KAPPA APEXII DUO DIFFRACTOMETER'
_computing_data_collection 'BRUKER KAPPA APEXII DUO DIFFRACTOMETER'
_computing_data_reduction 'BRUKER KAPPA APEXII DUO DIFFRACTOMETER'
_computing_molecular_graphics 'SIEMENS SHELXTL'
_computing_publication_material 'SIEMENS SHELXTL'
_computing_structure_refinement 'SHELXL-97 (Sheldrick, 2008)'
_computing_structure_solution 'SHELXS-97 (Sheldrick, 2008)'
_diffrn_ambient_temperature 296(2)
_diffrn_measured_fraction_theta_full 0.992
_diffrn_measured_fraction_theta_max 0.992
_diffrn_measurement_device_type 'BRUKER KAPPA APEXII DUO DIFFRACTOMETER'
_diffrn_measurement_method 'PHI & OMEGA SCAN'
_diffrn_radiation_monochromator graphite
_diffrn_radiation_source 'fine-focus sealed tube'
_diffrn_radiation_type MoK\a
_diffrn_radiation_wavelength 0.71073
_diffrn_reflns_av_R_equivalents 0.0227
_diffrn_reflns_av_sigmaI/netI 0.0229
_diffrn_reflns_limit_h_max 6
_diffrn_reflns_limit_h_min -7
_diffrn_reflns_limit_k_max 12
_diffrn_reflns_limit_k_min -13
_diffrn_reflns_limit_l_max 15
_diffrn_reflns_limit_l_min -15
_diffrn_reflns_number 10229
_diffrn_reflns_theta_full 25.25
_diffrn_reflns_theta_max 25.25
_diffrn_reflns_theta_min 2.97
_exptl_absorpt_coefficient_mu 0.067
_exptl_absorpt_correction_T_max 0.7456
_exptl_absorpt_correction_T_min 0.6968
_exptl_absorpt_correction_type multi-scan
_exptl_crystal_colour colourless
_exptl_crystal_density_diffrn 1.199
_exptl_crystal_density_method 'not measured'
_exptl_crystal_description block
_exptl_crystal_F_000 328
_exptl_crystal_size_max 0.50
_exptl_crystal_size_mid 0.40
_exptl_crystal_size_min 0.30
_refine_diff_density_max 0.235
_refine_diff_density_min -0.202
_refine_diff_density_rms 0.032
_refine_ls_extinction_method none
_refine_ls_goodness_of_fit_ref 1.041
_refine_ls_hydrogen_treatment riding
_refine_ls_matrix_type full
_refine_ls_number_parameters 226
_refine_ls_number_reflns 3135
_refine_ls_number_restraints 0
_refine_ls_restrained_S_all 1.041
_refine_ls_R_factor_all 0.0527
_refine_ls_R_factor_gt 0.0430
_refine_ls_shift/su_max 0.000
_refine_ls_shift/su_mean 0.000
_refine_ls_structure_factor_coef Fsqd
_refine_ls_weighting_details 'calc w=1/[\s^2^(Fo^2^)+(0.0683P)^2^+0.1809P] where P=(Fo^2^+2Fc^2^)/3'
_refine_ls_weighting_scheme calc
_refine_ls_wR_factor_gt 0.1158
_refine_ls_wR_factor_ref 0.1228
_reflns_number_gt 2565
_reflns_number_total 3135
_reflns_threshold_expression >2sigma(I)
_cod_data_source_file ja509557j_si_002.cif
_cod_data_source_block 3'q
_cod_depositor_comments
;
The following automatic conversions were performed:

'_symmetry_cell_setting' value 'Triclinic' changed to 'triclinic'
according to
/home/saulius/struct/COD-crude-data--automatic-downloads/rss-feeds/ACS/lib/dictionaries/cif_core.dic
dictionary named 'cif_core.dic' version 2.4.2 from 2011-04-26.

Automatic conversion script
Id: cif_fix_values 2827 2014-09-09 07:05:25Z andrius 

 Adding full bibliography for 4122842--4122845.cif.
;
_cod_original_sg_symbol_H-M P-1
_cod_database_code 4122844

loop_
_symmetry_equiv_pos_as_xyz
'x, y, z'
'-x, -y, -z'

loop_
_atom_site_label
_atom_site_type_symbol
_atom_site_fract_x
_atom_site_fract_y
_atom_site_fract_z
_atom_site_U_iso_or_equiv
_atom_site_adp_type
_atom_site_occupancy
_atom_site_symmetry_multiplicity
_atom_site_calc_flag
_atom_site_refinement_flags
C1 C 0.2416(2) 0.14167(13) 0.29050(11) 0.0327(3) Uani 1 1 d .
C2 C 0.2244(2) 0.07763(14) 0.19786(12) 0.0407(4) Uani 1 1 d .
H2 H 0.2271 -0.0254 0.2203 0.049 Uiso 1 1 calc R
C11 C 0.2568(2) 0.05547(13) 0.40790(12) 0.0354(3) Uani 1 1 d .
O2 O 0.16562(17) 0.10221(9) 0.49243(8) 0.0413(3) Uani 1 1 d .
C12 C 0.0524(2) 0.22406(13) 0.48536(12) 0.0347(3) Uani 1 1 d .
C13 C -0.0050(2) 0.22959(13) 0.60281(12) 0.0369(3) Uani 1 1 d .
C14 C 0.1445(3) 0.19151(16) 0.67055(13) 0.0474(4) Uani 1 1 d .
H14A H 0.2803 0.1632 0.6419 0.057 Uiso 1 1 calc R
C15 C 0.0914(3) 0.19561(18) 0.78027(15) 0.0586(5) Uani 1 1 d .
H15A H 0.1921 0.1698 0.8252 0.070 Uiso 1 1 calc R
C16 C -0.1078(3) 0.23735(18) 0.82358(14) 0.0597(5) Uani 1 1 d .
H16A H -0.1418 0.2410 0.8971 0.072 Uiso 1 1 calc R
C17 C -0.2572(3) 0.27383(17) 0.75778(14) 0.0553(5) Uani 1 1 d .
H17A H -0.3929 0.3016 0.7872 0.066 Uiso 1 1 calc R
C18 C -0.2067(3) 0.26946(15) 0.64806(13) 0.0443(4) Uani 1 1 d .
H18A H -0.3090 0.2935 0.6044 0.053 Uiso 1 1 calc R
C19 C 0.0150(2) 0.31174(13) 0.38915(12) 0.0339(3) Uani 1 1 d .
C20 C -0.0955(3) 0.44148(15) 0.38656(14) 0.0470(4) Uani 1 1 d .
H20A H -0.0128 0.5048 0.3292 0.056 Uiso 1 1 calc R
H20B H -0.1042 0.4522 0.4592 0.056 Uiso 1 1 calc R
C21 C -0.3129(3) 0.4651(2) 0.36187(19) 0.0779(7) Uani 1 1 d .
H21A H -0.3739 0.5488 0.3619 0.117 Uiso 1 1 calc R
H21B H -0.3970 0.4040 0.4191 0.117 Uiso 1 1 calc R
H21C H -0.3056 0.4573 0.2890 0.117 Uiso 1 1 calc R
B3 B 0.0025(3) 0.15900(16) 0.25477(14) 0.0356(4) Uani 1 1 d .
H3 H -0.1365 0.1161 0.3107 0.043 Uiso 1 1 calc R
B4 B 0.1001(2) 0.28401(15) 0.27441(13) 0.0322(4) Uani 1 1 d .
B5 B 0.3775(3) 0.26939(17) 0.22927(15) 0.0408(4) Uani 1 1 d .
H5 H 0.4783 0.2988 0.2696 0.049 Uiso 1 1 calc R
B6 B 0.4552(3) 0.13372(19) 0.18388(15) 0.0451(4) Uani 1 1 d .
H6 H 0.6044 0.0743 0.1954 0.054 Uiso 1 1 calc R
B7 B 0.0676(3) 0.17463(18) 0.10889(15) 0.0436(4) Uani 1 1 d .
H7 H -0.0312 0.1420 0.0699 0.052 Uiso 1 1 calc R
B8 B -0.0117(3) 0.31129(17) 0.15360(14) 0.0394(4) Uani 1 1 d .
H8 H -0.1623 0.3694 0.1431 0.047 Uiso 1 1 calc R
B9 B 0.2189(3) 0.38023(17) 0.13773(14) 0.0418(4) Uani 1 1 d .
H9 H 0.2167 0.4830 0.1171 0.050 Uiso 1 1 calc R
B10 B 0.4387(3) 0.28545(19) 0.08326(16) 0.0495(5) Uani 1 1 d .
H10 H 0.5790 0.3268 0.0273 0.059 Uiso 1 1 calc R
B11 B 0.3430(3) 0.15917(18) 0.06583(15) 0.0476(5) Uani 1 1 d .
H11 H 0.4210 0.1168 -0.0008 0.057 Uiso 1 1 calc R
B12 B 0.1980(3) 0.31179(18) 0.03614(15) 0.0452(4) Uani 1 1 d .
H12 H 0.1825 0.3705 -0.0508 0.054 Uiso 1 1 calc R
O1 O 0.34238(18) -0.05015(10) 0.42819(9) 0.0500(3) Uani 1 1 d .

loop_
_atom_site_aniso_label
_atom_site_aniso_U_11
_atom_site_aniso_U_22
_atom_site_aniso_U_33
_atom_site_aniso_U_23
_atom_site_aniso_U_13
_atom_site_aniso_U_12
C1 0.0334(7) 0.0327(7) 0.0309(7) -0.0108(6) -0.0043(6) -0.0025(6)
C2 0.0519(9) 0.0374(8) 0.0332(8) -0.0138(6) -0.0070(7) -0.0032(7)
C11 0.0357(8) 0.0351(8) 0.0333(7) -0.0101(6) -0.0075(6) -0.0004(6)
O2 0.0522(6) 0.0361(6) 0.0293(5) -0.0086(4) -0.0081(4) 0.0062(5)
C12 0.0366(8) 0.0323(7) 0.0339(7) -0.0113(6) -0.0061(6) -0.0007(6)
C13 0.0457(8) 0.0326(8) 0.0308(7) -0.0088(6) -0.0079(6) -0.0028(6)
C14 0.0512(10) 0.0504(10) 0.0410(9) -0.0168(7) -0.0143(7) 0.0044(8)
C15 0.0736(13) 0.0642(12) 0.0418(9) -0.0199(8) -0.0254(9) 0.0074(10)
C16 0.0846(14) 0.0591(11) 0.0330(9) -0.0192(8) -0.0124(9) 0.0068(10)
C17 0.0608(11) 0.0568(11) 0.0402(9) -0.0190(8) -0.0006(8) 0.0070(9)
C18 0.0478(9) 0.0454(9) 0.0361(8) -0.0123(7) -0.0080(7) 0.0015(7)
C19 0.0353(7) 0.0324(7) 0.0332(7) -0.0103(6) -0.0063(6) -0.0033(6)
C20 0.0651(11) 0.0343(8) 0.0390(8) -0.0127(7) -0.0112(8) 0.0034(7)
C21 0.0798(15) 0.0839(15) 0.0753(14) -0.0448(12) -0.0370(12) 0.0442(12)
B3 0.0361(9) 0.0376(9) 0.0334(8) -0.0098(7) -0.0077(7) -0.0066(7)
B4 0.0343(8) 0.0294(8) 0.0294(8) -0.0059(6) -0.0054(6) -0.0033(6)
B5 0.0361(9) 0.0440(10) 0.0401(9) -0.0112(8) -0.0011(7) -0.0122(7)
B6 0.0381(10) 0.0528(11) 0.0384(9) -0.0156(8) 0.0010(7) -0.0006(8)
B7 0.0549(11) 0.0453(10) 0.0331(9) -0.0117(8) -0.0133(8) -0.0070(8)
B8 0.0430(10) 0.0410(9) 0.0304(8) -0.0065(7) -0.0096(7) -0.0023(7)
B9 0.0511(10) 0.0338(9) 0.0337(9) -0.0045(7) -0.0014(7) -0.0106(8)
B10 0.0472(11) 0.0547(11) 0.0385(10) -0.0110(8) 0.0054(8) -0.0126(9)
B11 0.0580(12) 0.0482(11) 0.0315(9) -0.0140(8) -0.0003(8) -0.0029(9)
B12 0.0581(12) 0.0431(10) 0.0284(8) -0.0061(7) -0.0047(8) -0.0071(8)
O1 0.0609(7) 0.0388(6) 0.0435(6) -0.0114(5) -0.0142(5) 0.0121(5)

loop_
_atom_type_symbol
_atom_type_description
_atom_type_scat_dispersion_real
_atom_type_scat_dispersion_imag
_atom_type_scat_source
C C 0.0033 0.0016 'International Tables Vol C Tables 4.2.6.8 and 6.1.1.4'
H H 0.0000 0.0000 'International Tables Vol C Tables 4.2.6.8 and 6.1.1.4'
B B 0.0013 0.0007 'International Tables Vol C Tables 4.2.6.8 and 6.1.1.4'
O O 0.0106 0.0060 'International Tables Vol C Tables 4.2.6.8 and 6.1.1.4'

loop_
_geom_angle_atom_site_label_1
_geom_angle_atom_site_label_2
_geom_angle_atom_site_label_3
_geom_angle
C11 C1 C2 117.71(11)
C11 C1 B4 118.70(11)
C2 C1 B4 112.87(11)
C11 C1 B5 120.65(12)
C2 C1 B5 111.78(11)
B4 C1 B5 63.91(9)
C11 C1 B3 114.92(11)
C2 C1 B3 61.98(9)
B4 C1 B3 63.33(9)
B5 C1 B3 116.06(11)
C11 C1 B6 117.23(12)
C2 C1 B6 61.52(10)
B4 C1 B6 116.04(11)
B5 C1 B6 62.48(10)
B3 C1 B6 115.40(11)
C1 C2 B11 110.89(12)
C1 C2 B7 110.57(11)
B11 C2 B7 63.10(11)
C1 C2 B6 61.92(9)
B11 C2 B6 62.19(11)
B7 C2 B6 114.64(13)
C1 C2 B3 61.51(9)
B11 C2 B3 114.75(12)
B7 C2 B3 62.18(10)
B6 C2 B3 115.35(12)
O1 C11 O2 120.03(13)
O1 C11 C1 123.54(13)
O2 C11 C1 116.43(12)
C11 O2 C12 128.18(11)
C19 C12 O2 124.25(13)
C19 C12 C13 129.60(13)
O2 C12 C13 106.13(11)
C18 C13 C14 118.72(14)
C18 C13 C12 121.34(13)
C14 C13 C12 119.93(14)
C15 C14 C13 120.14(16)
C16 C15 C14 120.67(16)
C15 C16 C17 119.66(16)
C16 C17 C18 120.28(17)
C17 C18 C13 120.52(15)
C12 C19 C20 121.67(13)
C12 C19 B4 119.67(13)
C20 C19 B4 118.53(12)
C19 C20 C21 113.95(14)
C1 B3 C2 56.51(8)
C1 B3 B8 103.54(11)
C2 B3 B8 104.45(12)
C1 B3 B7 103.25(12)
C2 B3 B7 57.95(9)
B8 B3 B7 60.69(10)
C1 B3 B4 57.18(8)
C2 B3 B4 103.51(11)
B8 B3 B4 60.63(9)
B7 B3 B4 108.37(12)
C19 B4 C1 112.59(11)
C19 B4 B3 117.83(12)
C1 B4 B3 59.49(9)
C19 B4 B9 131.71(12)
C1 B4 B9 103.88(11)
B3 B4 B9 107.48(11)
C19 B4 B5 115.93(12)
C1 B4 B5 58.60(9)
B3 B4 B5 108.60(11)
B9 B4 B5 59.46(10)
C19 B4 B8 133.16(13)
C1 B4 B8 104.06(11)
B3 B4 B8 59.02(9)
B9 B4 B8 60.06(9)
B5 B4 B8 107.61(11)
C1 B5 B10 104.38(12)
C1 B5 B9 103.66(12)
B10 B5 B9 60.77(11)
C1 B5 B6 59.53(9)
B10 B5 B6 59.33(10)
B9 B5 B6 108.13(12)
C1 B5 B4 57.50(9)
B10 B5 B4 108.81(13)
B9 B5 B4 60.26(9)
B6 B5 B4 108.28(12)
C2 B6 C1 56.56(9)
C2 B6 B10 104.74(13)
C1 B6 B10 103.81(12)
C2 B6 B11 58.18(10)
C1 B6 B11 103.46(12)
B10 B6 B11 60.66(11)
C2 B6 B5 104.18(12)
C1 B6 B5 57.99(9)
B10 B6 B5 60.10(11)
B11 B6 B5 108.21(13)
C2 B7 B3 59.86(9)
C2 B7 B12 104.54(13)
B3 B7 B12 108.11(12)
C2 B7 B11 58.44(10)
B3 B7 B11 109.00(12)
B12 B7 B11 60.11(11)
C2 B7 B8 104.97(11)
B3 B7 B8 59.47(9)
B12 B7 B8 60.23(10)
B11 B7 B8 108.46(13)
B3 B8 B7 59.84(10)
B3 B8 B12 107.91(13)
B7 B8 B12 59.61(10)
B3 B8 B4 60.34(9)
B7 B8 B4 107.48(11)
B12 B8 B4 107.49(12)
B3 B8 B9 108.40(12)
B7 B8 B9 107.39(13)
B12 B8 B9 59.76(10)
B4 B8 B9 59.90(9)
B5 B9 B12 107.56(13)
B5 B9 B4 60.27(9)
B12 B9 B4 107.75(12)
B5 B9 B8 108.24(12)
B12 B9 B8 59.94(10)
B4 B9 B8 60.04(9)
B5 B9 B10 59.49(10)
B12 B9 B10 60.02(11)
B4 B9 B10 107.80(12)
B8 B9 B10 108.09(13)
B6 B10 B5 60.57(10)
B6 B10 B11 59.92(11)
B5 B10 B11 107.99(13)
B6 B10 B12 107.90(13)
B5 B10 B12 107.50(13)
B11 B10 B12 59.79(11)
B6 B10 B9 108.30(13)
B5 B10 B9 59.74(10)
B11 B10 B9 107.61(14)
B12 B10 B9 59.70(11)
C2 B11 B6 59.63(10)
C2 B11 B7 58.45(10)
B6 B11 B7 108.71(12)
C2 B11 B12 104.42(12)
B6 B11 B12 107.98(13)
B7 B11 B12 59.94(11)
C2 B11 B10 104.89(12)
B6 B11 B10 59.42(11)
B7 B11 B10 108.44(13)
B12 B11 B10 60.38(11)
B7 B12 B11 59.95(11)
B7 B12 B9 108.25(12)
B11 B12 B9 108.12(13)
B7 B12 B8 60.16(10)
B11 B12 B8 108.28(12)
B9 B12 B8 60.30(10)
B7 B12 B10 108.00(13)
B11 B12 B10 59.83(11)
B9 B12 B10 60.29(10)
B8 B12 B10 108.59(12)

loop_
_geom_bond_atom_site_label_1
_geom_bond_atom_site_label_2
_geom_bond_distance
C1 C11 1.4975(19)
C1 C2 1.6340(19)
C1 B4 1.680(2)
C1 B5 1.700(2)
C1 B3 1.722(2)
C1 B6 1.728(2)
C2 B11 1.695(2)
C2 B7 1.695(2)
C2 B6 1.721(2)
C2 B3 1.730(2)
C11 O1 1.1928(17)
C11 O2 1.3371(17)
O2 C12 1.4273(17)
C12 C19 1.331(2)
C12 C13 1.484(2)
C13 C18 1.384(2)
C13 C14 1.391(2)
C14 C15 1.382(2)
C15 C16 1.369(3)
C16 C17 1.375(3)
C17 C18 1.383(2)
C19 C20 1.509(2)
C19 B4 1.562(2)
C20 C21 1.513(3)
B3 B8 1.762(2)
B3 B7 1.769(2)
B3 B4 1.786(2)
B4 B9 1.788(2)
B4 B5 1.789(2)
B4 B8 1.791(2)
B5 B10 1.769(3)
B5 B9 1.774(3)
B5 B6 1.778(3)
B6 B10 1.756(3)
B6 B11 1.765(3)
B7 B12 1.774(3)
B7 B11 1.774(3)
B7 B8 1.784(3)
B8 B12 1.785(3)
B8 B9 1.791(3)
B9 B12 1.782(3)
B9 B10 1.792(3)
B10 B11 1.778(3)
B10 B12 1.788(3)
B11 B12 1.777(3)
